data_7133667
loop_
_publ_author_name
'Singh, Sandhya'
'Dinesh, Shruthi'
'Yadav, Archana'
'Raje, Sakthi'
'Butcher, Ray J.'
'Sundararajan, Mahesh'
'Angamuthu, Raja'

_publ_section_title
;
 Direct observation of arene&#x22ef;sulphur dioxide interaction: role of
 metal ions in electronic modulation for binding and activation.
;
_journal_issue 79
_journal_name_full 'Chemical communications (Cambridge, England)'
_journal_page_first 11104
_journal_page_last 11107
_journal_paper_doi 10.1039/d4cc02329c
_journal_volume 60
_journal_year 2024
_chemical_absolute_configuration ad
_chemical_formula_moiety 'C42 H28 N2 Ni S2, 2(C H Cl3)'
_chemical_formula_sum 'C44 H30 Cl6 N2 Ni S2'
_chemical_formula_weight 922.23
_space_group_crystal_system monoclinic
_space_group_IT_number 9
_space_group_name_Hall 'C -2yc'
_space_group_name_H-M_alt 'C 1 c 1'
_atom_sites_solution_hydrogens geom
_atom_sites_solution_primary dual
_atom_sites_solution_secondary difmap
_audit_creation_method SHELXL-2019/3
_audit_update_record
;
2024-08-26 deposited with the CCDC.	2024-09-03 downloaded from the CCDC.
;
_cell_angle_alpha 90
_cell_angle_beta 95.29(3)
_cell_angle_gamma 90
_cell_formula_units_Z 4
_cell_length_a 22.540(5)
_cell_length_b 7.2448(14)
_cell_length_c 24.023(5)
_cell_measurement_reflns_used 7064
_cell_measurement_temperature 100(2)
_cell_measurement_theta_max 28.262
_cell_measurement_theta_min 2.600
_cell_volume 3906.2(14)
_computing_cell_refinement 'SAINT V8.38A ('
_computing_data_collection 'Bruker APEX-II'
_computing_data_reduction 'SAINT V8.38A ('
_computing_molecular_graphics 'Olex2 (Dolomanov et al., 2009)'
_computing_publication_material 'Olex2 (Dolomanov et al., 2009)'
_computing_structure_refinement 'SHELXL-2019/2 (Sheldrick, 2019)'
_computing_structure_solution 'SHELXT 2018/2 (Sheldrick, 2018)'
_diffrn_ambient_temperature 100(2)
_diffrn_detector_area_resol_mean 7.9
_diffrn_measured_fraction_theta_full 0.999
_diffrn_measured_fraction_theta_max 0.999
_diffrn_measurement_device_type 'Bruker APEX-II CCD'
_diffrn_measurement_method '\f and \w scans'
_diffrn_radiation_type MoK\a
_diffrn_radiation_wavelength 0.71073
_diffrn_reflns_av_R_equivalents 0.0522
_diffrn_reflns_av_unetI/netI 0.0674
_diffrn_reflns_Laue_measured_fraction_full 0.999
_diffrn_reflns_Laue_measured_fraction_max 0.999
_diffrn_reflns_limit_h_max 26
_diffrn_reflns_limit_h_min -26
_diffrn_reflns_limit_k_max 8
_diffrn_reflns_limit_k_min -8
_diffrn_reflns_limit_l_max 28
_diffrn_reflns_limit_l_min -28
_diffrn_reflns_number 22216
_diffrn_reflns_point_group_measured_fraction_full 0.998
_diffrn_reflns_point_group_measured_fraction_max 0.998
_diffrn_reflns_theta_full 25.242
_diffrn_reflns_theta_max 25.244
_diffrn_reflns_theta_min 2.955
_diffrn_source 'microfocus sealed X-ray tube'
_exptl_absorpt_coefficient_mu 1.051
_exptl_absorpt_correction_T_max 0.7457
_exptl_absorpt_correction_T_min 0.6572
_exptl_absorpt_correction_type multi-scan
_exptl_absorpt_process_details
;
Sadabs (Sheldrick, 1996)
;
_exptl_crystal_colour 'metallic reddish brown'
_exptl_crystal_density_diffrn 1.568
_exptl_crystal_description prism
_exptl_crystal_F_000 1880
_exptl_crystal_size_max 0.260
_exptl_crystal_size_mid 0.240
_exptl_crystal_size_min 0.220
_refine_diff_density_max 0.987
_refine_diff_density_min -0.723
_refine_diff_density_rms 0.095
_refine_ls_abs_structure_details
;
 Refined as an inversion twin.
;
_refine_ls_abs_structure_Flack 0.01(3)
_refine_ls_extinction_method none
_refine_ls_goodness_of_fit_ref 1.061
_refine_ls_hydrogen_treatment constr
_refine_ls_matrix_type full
_refine_ls_number_parameters 572
_refine_ls_number_reflns 7071
_refine_ls_number_restraints 230
_refine_ls_restrained_S_all 1.121
_refine_ls_R_factor_all 0.0791
_refine_ls_R_factor_gt 0.0634
_refine_ls_shift/su_max 0.000
_refine_ls_shift/su_mean 0.000
_refine_ls_structure_factor_coef Fsqd
_refine_ls_weighting_details 'w=1/[\s^2^(Fo^2^)+(0.0775P)^2^+15.1177P] where P=(Fo^2^+2Fc^2^)/3'
_refine_ls_weighting_scheme calc
_refine_ls_wR_factor_gt 0.1531
_refine_ls_wR_factor_ref 0.1642
_reflns_Friedel_coverage 0.998
_reflns_Friedel_fraction_full 0.998
_reflns_Friedel_fraction_max 0.998
_reflns_number_gt 5952
_reflns_number_total 7071
_reflns_threshold_expression 'I > 2\s(I)'
_cod_data_source_file d4cc02329c2.cif
_cod_data_source_block 1
_cod_depositor_comments 'Adding full bibliography for 7133667--7133670.cif.'
_cod_original_cell_volume 3906.3(14)
_cod_original_sg_symbol_H-M 'C c'
_cod_database_code 7133667
_shelx_shelxl_version_number 2019/3
_shelx_estimated_absorpt_t_min 0.772
_shelx_estimated_absorpt_t_max 0.802

loop_
_space_group_symop_operation_xyz
'x, y, z'
'x, -y, z+1/2'
'x+1/2, y+1/2, z'
'x+1/2, -y+1/2, z+1/2'

loop_
_atom_site_label
_atom_site_type_symbol
_atom_site_fract_x
_atom_site_fract_y
_atom_site_fract_z
_atom_site_U_iso_or_equiv
_atom_site_adp_type
_atom_site_occupancy
_atom_site_site_symmetry_order
_atom_site_calc_flag
_atom_site_refinement_flags_posn
_atom_site_refinement_flags_adp
_atom_site_refinement_flags_occupancy
_atom_site_disorder_assembly
_atom_site_disorder_group
Ni1 Ni 0.41581(6) -0.11675(14) 0.47865(6) 0.0271(3) Uani 1 1 d . . . . .
S1 S 0.42455(14) -0.1789(4) 0.39123(11) 0.0396(7) Uani 1 1 d . . . . .
S2 S 0.32863(13) -0.0016(4) 0.45205(13) 0.0427(7) Uani 1 1 d . . . . .
N1 N 0.4894(3) -0.2520(10) 0.4952(3) 0.0233(16) Uani 1 1 d . . . . .
N2 N 0.4050(3) -0.0189(9) 0.5514(3) 0.0253(17) Uani 1 1 d . . . . .
C1 C 0.5021(5) -0.2017(14) 0.3989(4) 0.033(2) Uani 1 1 d . . . . .
C2 C 0.5380(6) -0.1889(15) 0.3549(4) 0.043(3) Uani 1 1 d . . . . .
H2 H 0.520528 -0.169664 0.317873 0.051 Uiso 1 1 calc R U . . .
C3 C 0.5987(6) -0.2042(15) 0.3652(4) 0.045(3) Uani 1 1 d . . . . .
H3 H 0.622494 -0.200328 0.334561 0.054 Uiso 1 1 calc R U . . .
C4 C 0.6266(5) -0.2250(14) 0.4186(4) 0.039(3) Uani 1 1 d . . . . .
H4 H 0.668784 -0.227720 0.424870 0.047 Uiso 1 1 calc R U . . .
C5 C 0.5913(4) -0.2419(12) 0.4630(4) 0.027(2) Uani 1 1 d . . . . .
H5 H 0.609261 -0.259380 0.500002 0.032 Uiso 1 1 calc R U . . .
C6 C 0.5300(4) -0.2332(12) 0.4531(4) 0.026(2) Uani 1 1 d . . . . .
C7 C 0.5033(4) -0.3759(12) 0.5331(4) 0.0236(19) Uani 1 1 d . . . . .
H7 H 0.539622 -0.440582 0.530385 0.028 Uiso 1 1 calc R U . . .
C8 C 0.4687(4) -0.4267(11) 0.5797(4) 0.0217(18) Uani 1 1 d . . . . .
C9 C 0.4069(4) -0.4622(12) 0.5720(4) 0.029(2) Uani 1 1 d . . . . .
C10 C 0.3736(4) -0.4697(13) 0.5186(5) 0.036(2) Uani 1 1 d . . . . .
H10 H 0.392820 -0.446068 0.485707 0.044 Uiso 1 1 calc R U . . .
C11 C 0.3145(5) -0.5104(13) 0.5146(6) 0.046(3) Uani 1 1 d . . . . .
H11 H 0.292838 -0.515443 0.478763 0.056 Uiso 1 1 calc R U . . .
C12 C 0.2848(5) -0.5456(14) 0.5629(8) 0.058(4) Uani 1 1 d . . . . .
H12 H 0.243311 -0.571289 0.559191 0.070 Uiso 1 1 calc R U . . .
C13 C 0.3145(6) -0.5430(15) 0.6139(7) 0.053(4) Uani 1 1 d . . . . .
H13 H 0.293359 -0.565847 0.645631 0.063 Uiso 1 1 calc R U . . .
C14 C 0.3775(5) -0.5065(13) 0.6219(5) 0.037(2) Uani 1 1 d . . . . .
C15 C 0.4088(6) -0.5179(13) 0.6721(5) 0.043(3) Uani 1 1 d . . . . .
H15 H 0.387975 -0.540940 0.704042 0.052 Uiso 1 1 calc R U . . .
C16 C 0.4699(5) -0.4976(12) 0.6796(4) 0.035(2) Uani 1 1 d . . . . .
C17 C 0.5029(7) -0.5191(14) 0.7330(5) 0.048(3) Uani 1 1 d . . . . .
H17 H 0.482175 -0.544730 0.764752 0.058 Uiso 1 1 calc R U . . .
C18 C 0.5630(6) -0.5037(15) 0.7393(5) 0.045(3) Uani 1 1 d . . . . .
H18 H 0.584071 -0.524307 0.774818 0.054 Uiso 1 1 calc R U . . .
C19 C 0.5943(5) -0.4573(14) 0.6932(4) 0.039(3) Uani 1 1 d . . . . .
H19 H 0.636472 -0.446611 0.697684 0.047 Uiso 1 1 calc R U . . .
C20 C 0.5639(4) -0.4272(12) 0.6414(4) 0.028(2) Uani 1 1 d . . . . .
H20 H 0.585327 -0.390524 0.611029 0.033 Uiso 1 1 calc R U . . .
C21 C 0.5012(4) -0.4502(11) 0.6329(4) 0.027(2) Uani 1 1 d . . . . .
C22 C 0.3016(5) -0.0033(12) 0.5174(5) 0.042(3) Uani 1 1 d . . . . .
C23 C 0.2418(5) 0.0116(13) 0.5274(7) 0.050(4) Uani 1 1 d . . . . .
H23 H 0.212542 0.024233 0.496592 0.060 Uiso 1 1 calc R U . . .
C24 C 0.2244(5) 0.0086(15) 0.5801(7) 0.055(4) Uani 1 1 d . . . . .
H24 H 0.183461 0.024170 0.585448 0.066 Uiso 1 1 calc R U . . .
C25 C 0.2646(5) -0.0163(16) 0.6251(7) 0.053(3) Uani 1 1 d . . . . .
H25 H 0.251500 -0.023990 0.661490 0.064 Uiso 1 1 calc R U . . .
C26 C 0.3264(5) -0.0308(13) 0.6178(5) 0.036(2) Uani 1 1 d . . . . .
H26 H 0.355007 -0.048123 0.648917 0.044 Uiso 1 1 calc R U . . .
C27 C 0.3437(4) -0.0192(12) 0.5643(5) 0.032(2) Uani 1 1 d . . . . .
C28 C 0.4434(4) 0.0674(11) 0.5854(4) 0.026(2) Uani 1 1 d . . . . .
H28 H 0.428978 0.119058 0.617971 0.032 Uiso 1 1 calc R U . . .
C29 C 0.5061(4) 0.0930(11) 0.5788(4) 0.026(2) Uani 1 1 d . . . . .
C30 C 0.5474(4) 0.0620(12) 0.6264(4) 0.030(2) Uani 1 1 d . . . . .
C31 C 0.5298(5) 0.0046(13) 0.6788(5) 0.041(3) Uani 1 1 d . . . . .
H31 H 0.488799 -0.017016 0.682833 0.049 Uiso 1 1 calc R U . . .
C32 C 0.5712(6) -0.0204(16) 0.7240(5) 0.051(3) Uani 1 1 d . . . . .
H32 H 0.558518 -0.058224 0.758849 0.061 Uiso 1 1 calc R U . . .
C33 C 0.6331(6) 0.0101(17) 0.7190(6) 0.056(4) Uani 1 1 d . . . . .
H33 H 0.661116 -0.002911 0.750737 0.067 Uiso 1 1 calc R U . . .
C34 C 0.6515(6) 0.0570(16) 0.6696(6) 0.055(4) Uani 1 1 d . . . . .
H34 H 0.692867 0.071485 0.666136 0.066 Uiso 1 1 calc R U . . .
C35 C 0.6096(4) 0.0858(14) 0.6218(5) 0.040(3) Uani 1 1 d . . . . .
C36 C 0.6288(5) 0.1377(14) 0.5703(6) 0.044(3) Uani 1 1 d . . . . .
H36 H 0.670444 0.146989 0.567158 0.053 Uiso 1 1 calc R U . . .
C37 C 0.5904(4) 0.1757(13) 0.5243(5) 0.037(3) Uani 1 1 d . . . . .
C38 C 0.6089(6) 0.2348(15) 0.4716(6) 0.051(3) Uani 1 1 d . . . . .
H38 H 0.650304 0.240963 0.467399 0.061 Uiso 1 1 calc R U . . .
C39 C 0.5701(6) 0.2822(13) 0.4279(6) 0.046(3) Uani 1 1 d . . . . .
H39 H 0.584219 0.319176 0.393575 0.055 Uiso 1 1 calc R U . . .
C40 C 0.5093(5) 0.2763(14) 0.4335(5) 0.041(3) Uani 1 1 d . . . . .
H40 H 0.482362 0.314708 0.403010 0.049 Uiso 1 1 calc R U . . .
C41 C 0.4871(4) 0.2172(12) 0.4814(4) 0.030(2) Uani 1 1 d . . . . .
H41 H 0.445252 0.213689 0.483569 0.036 Uiso 1 1 calc R U . . .
C42 C 0.5265(4) 0.1608(11) 0.5283(4) 0.028(2) Uani 1 1 d . . . . .
C1S C 0.3572(4) 0.2073(16) 0.3053(5) 0.085(2) Uani 0.752(11) 1 d D U P A 1
H1S H 0.347318 0.117736 0.334745 0.102 Uiso 0.752(11) 1 calc R U P A 1
Cl1S Cl 0.3809(5) 0.4183(19) 0.3370(5) 0.0780(19) Uani 0.752(11) 1 d D U P A 1
Cl2S Cl 0.4143(3) 0.1152(14) 0.2679(4) 0.0850(17) Uani 0.752(11) 1 d D U P A 1
Cl3S Cl 0.2930(3) 0.2460(9) 0.2581(3) 0.102(2) Uani 0.752(11) 1 d D U P A 1
C1T C 0.3448(10) 0.299(3) 0.2827(12) 0.088(2) Uani 0.248(11) 1 d D U P A 2
H1T H 0.337983 0.390191 0.251440 0.106 Uiso 0.248(11) 1 calc R U P A 2
Cl1T Cl 0.2763(8) 0.195(3) 0.2948(10) 0.094(3) Uani 0.248(11) 1 d D U P A 2
Cl2T Cl 0.3954(10) 0.129(5) 0.2641(16) 0.086(3) Uani 0.248(11) 1 d D U P A 2
Cl3T Cl 0.3746(16) 0.415(6) 0.3436(18) 0.085(2) Uani 0.248(11) 1 d D U P A 2
C2S C 0.7538(5) 0.2891(11) 0.3363(4) 0.0614(17) Uani 0.704(5) 1 d D U P B 1
H2S H 0.790874 0.318721 0.360830 0.074 Uiso 0.704(5) 1 calc R U P B 1
Cl4S Cl 0.7035(2) 0.4748(9) 0.3384(3) 0.0888(17) Uani 0.704(5) 1 d D U P B 1
Cl5S Cl 0.7213(2) 0.0882(8) 0.36180(19) 0.0767(15) Uani 0.704(5) 1 d D U P B 1
Cl6S Cl 0.7725(2) 0.2524(8) 0.2677(2) 0.0458(12) Uani 0.704(5) 1 d D U P B 1
C2T C 0.7687(6) 0.1837(19) 0.3443(6) 0.0667(19) Uani 0.296(5) 1 d D U P B 2
H2T H 0.797831 0.253384 0.370343 0.080 Uiso 0.296(5) 1 calc R U P B 2
Cl4T Cl 0.6964(5) 0.2735(18) 0.3490(5) 0.076(2) Uani 0.296(5) 1 d D U P B 2
Cl5T Cl 0.7885(7) 0.207(2) 0.2753(6) 0.062(3) Uani 0.296(5) 1 d D U P B 2
Cl6T Cl 0.7700(6) -0.0518(16) 0.3635(5) 0.076(2) Uani 0.296(5) 1 d D U P B 2

loop_
_atom_site_aniso_label
_atom_site_aniso_U_11
_atom_site_aniso_U_22
_atom_site_aniso_U_33
_atom_site_aniso_U_23
_atom_site_aniso_U_13
_atom_site_aniso_U_12
Ni1 0.0300(6) 0.0163(5) 0.0321(6) -0.0045(5) -0.0122(5) 0.0030(5)
S1 0.0530(17) 0.0324(14) 0.0299(13) -0.0041(11) -0.0155(12) 0.0013(13)
S2 0.0369(14) 0.0321(13) 0.0532(17) -0.0118(12) -0.0268(13) 0.0100(12)
N1 0.028(4) 0.018(4) 0.022(4) -0.008(3) -0.006(3) 0.002(3)
N2 0.021(4) 0.012(3) 0.042(5) -0.003(3) -0.004(3) 0.003(3)
C1 0.041(6) 0.025(5) 0.031(5) -0.002(4) -0.009(4) -0.001(4)
C2 0.070(8) 0.032(6) 0.026(5) -0.001(4) 0.002(5) -0.013(6)
C3 0.079(9) 0.031(6) 0.028(6) -0.004(4) 0.019(6) -0.019(6)
C4 0.045(6) 0.033(5) 0.042(6) -0.006(5) 0.016(5) -0.014(5)
C5 0.035(5) 0.021(4) 0.024(5) -0.005(4) 0.000(4) -0.002(4)
C6 0.042(6) 0.011(4) 0.025(5) -0.003(3) 0.006(4) -0.004(4)
C7 0.026(5) 0.018(4) 0.026(5) -0.004(4) -0.001(4) 0.001(4)
C8 0.030(5) 0.007(3) 0.028(5) 0.000(3) 0.003(4) 0.005(3)
C9 0.025(5) 0.011(4) 0.051(6) -0.001(4) 0.008(4) -0.001(4)
C10 0.032(6) 0.018(5) 0.059(7) -0.006(4) -0.002(5) 0.006(4)
C11 0.029(6) 0.017(5) 0.091(10) -0.011(5) -0.006(6) 0.002(4)
C12 0.025(6) 0.019(5) 0.131(14) -0.006(7) 0.014(8) -0.002(4)
C13 0.041(7) 0.021(5) 0.102(11) -0.004(6) 0.037(7) -0.005(5)
C14 0.037(6) 0.018(4) 0.058(7) -0.001(5) 0.017(5) 0.006(4)
C15 0.065(8) 0.015(5) 0.053(8) 0.002(5) 0.027(6) 0.004(5)
C16 0.066(8) 0.011(4) 0.030(5) 0.000(4) 0.013(5) 0.002(4)
C17 0.091(10) 0.021(5) 0.036(6) 0.004(4) 0.021(6) 0.009(6)
C18 0.075(9) 0.031(6) 0.027(6) 0.004(4) -0.006(6) 0.010(6)
C19 0.054(7) 0.024(5) 0.037(6) -0.005(4) -0.012(5) 0.012(5)
C20 0.036(5) 0.018(4) 0.029(5) -0.003(4) 0.002(4) 0.009(4)
C21 0.042(6) 0.010(4) 0.030(5) -0.001(4) 0.005(4) 0.008(4)
C22 0.040(6) 0.009(4) 0.072(8) -0.007(5) -0.015(6) 0.001(4)
C23 0.023(6) 0.017(5) 0.105(11) -0.004(6) -0.014(6) -0.001(4)
C24 0.016(5) 0.029(6) 0.120(13) -0.007(7) 0.008(7) -0.005(4)
C25 0.035(6) 0.031(6) 0.096(11) -0.004(6) 0.020(7) -0.003(5)
C26 0.031(5) 0.021(5) 0.058(7) -0.004(5) 0.009(5) 0.000(4)
C27 0.026(5) 0.009(4) 0.060(7) -0.006(4) -0.003(5) -0.001(4)
C28 0.032(5) 0.009(4) 0.038(5) -0.004(4) 0.002(4) 0.007(4)
C29 0.022(4) 0.013(4) 0.042(6) -0.012(4) -0.005(4) 0.005(3)
C30 0.034(5) 0.017(4) 0.038(6) -0.012(4) -0.012(4) 0.005(4)
C31 0.047(7) 0.024(5) 0.048(7) -0.017(5) -0.011(5) 0.011(5)
C32 0.074(9) 0.034(6) 0.041(7) -0.020(5) -0.018(6) 0.017(6)
C33 0.053(8) 0.055(8) 0.053(8) -0.032(6) -0.036(6) 0.028(6)
C34 0.041(6) 0.041(6) 0.076(10) -0.036(7) -0.033(6) 0.013(5)
C35 0.024(5) 0.023(5) 0.070(8) -0.027(5) -0.013(5) 0.002(4)
C36 0.023(5) 0.026(5) 0.082(9) -0.023(6) -0.003(5) -0.004(4)
C37 0.028(5) 0.016(4) 0.067(7) -0.014(5) 0.007(5) 0.000(4)
C38 0.040(7) 0.025(5) 0.093(10) -0.017(6) 0.029(7) -0.009(5)
C39 0.064(8) 0.015(5) 0.063(8) -0.005(5) 0.028(7) -0.010(5)
C40 0.057(7) 0.019(5) 0.045(6) -0.002(5) -0.002(5) -0.005(5)
C41 0.031(5) 0.014(4) 0.044(6) -0.011(4) -0.007(4) -0.007(4)
C42 0.029(5) 0.011(4) 0.044(6) -0.014(4) 0.001(4) -0.004(4)
C1S 0.104(4) 0.062(3) 0.083(4) 0.006(3) -0.019(3) 0.005(3)
Cl1S 0.095(4) 0.064(3) 0.070(4) 0.009(3) -0.017(3) -0.003(3)
Cl2S 0.116(4) 0.070(3) 0.068(3) 0.023(2) 0.000(4) 0.007(4)
Cl3S 0.120(4) 0.066(3) 0.109(5) -0.008(3) -0.041(4) 0.004(3)
C1T 0.107(4) 0.066(4) 0.086(4) 0.006(4) -0.021(4) 0.002(4)
Cl1T 0.109(5) 0.068(5) 0.101(6) 0.001(5) -0.019(5) -0.001(4)
Cl2T 0.112(6) 0.066(5) 0.076(5) 0.011(4) -0.014(6) 0.000(5)
Cl3T 0.104(5) 0.064(4) 0.083(4) 0.006(4) -0.020(4) 0.004(4)
C2S 0.054(4) 0.084(4) 0.048(3) -0.014(3) 0.015(3) -0.014(3)
Cl4S 0.055(3) 0.121(4) 0.088(4) -0.045(3) -0.004(3) 0.022(3)
Cl5S 0.076(3) 0.114(3) 0.041(2) -0.009(2) 0.012(2) -0.054(3)
Cl6S 0.051(3) 0.049(3) 0.039(2) 0.0024(18) 0.011(2) -0.003(2)
C2T 0.064(4) 0.088(4) 0.050(3) -0.011(4) 0.018(3) -0.023(3)
Cl4T 0.056(4) 0.117(5) 0.056(4) -0.020(4) 0.013(3) -0.020(4)
Cl5T 0.060(5) 0.080(5) 0.048(4) -0.010(4) 0.015(4) -0.018(5)
Cl6T 0.083(5) 0.091(4) 0.056(4) -0.008(4) 0.023(4) -0.032(4)

loop_
_atom_type_symbol
_atom_type_description
_atom_type_scat_dispersion_real
_atom_type_scat_dispersion_imag
_atom_type_scat_source
C C 0.0033 0.0016 'International Tables Vol C Tables 4.2.6.8 and 6.1.1.4'
H H 0.0000 0.0000 'International Tables Vol C Tables 4.2.6.8 and 6.1.1.4'
N N 0.0061 0.0033 'International Tables Vol C Tables 4.2.6.8 and 6.1.1.4'
S S 0.1246 0.1234 'International Tables Vol C Tables 4.2.6.8 and 6.1.1.4'
Ni Ni 0.3393 1.1124 'International Tables Vol C Tables 4.2.6.8 and 6.1.1.4'
Cl Cl 0.1484 0.1585 'International Tables Vol C Tables 4.2.6.8 and 6.1.1.4'

loop_
_geom_angle_atom_site_label_1
_geom_angle_atom_site_label_2
_geom_angle_atom_site_label_3
_geom_angle
_geom_angle_site_symmetry_1
_geom_angle_site_symmetry_3
_geom_angle_publ_flag
N2 Ni1 N1 100.3(3) . . ?
N2 Ni1 S1 170.0(2) . . ?
N1 Ni1 S1 86.6(2) . . ?
N2 Ni1 S2 86.5(2) . . ?
N1 Ni1 S2 171.1(2) . . ?
S1 Ni1 S2 87.45(12) . . ?
C1 S1 Ni1 95.5(4) . . ?
C22 S2 Ni1 96.6(4) . . ?
C7 N1 C6 115.6(8) . . ?
C7 N1 Ni1 130.0(7) . . ?
C6 N1 Ni1 113.5(6) . . ?
C28 N2 C27 117.5(8) . . ?
C28 N2 Ni1 128.2(7) . . ?
C27 N2 Ni1 113.5(6) . . ?
C2 C1 C6 118.1(10) . . ?
C2 C1 S1 124.0(8) . . ?
C6 C1 S1 117.9(8) . . ?
C3 C2 C1 119.8(10) . . ?
C3 C2 H2 120.1 . . ?
C1 C2 H2 120.1 . . ?
C2 C3 C4 122.4(11) . . ?
C2 C3 H3 118.8 . . ?
C4 C3 H3 118.8 . . ?
C3 C4 C5 118.5(11) . . ?
C3 C4 H4 120.7 . . ?
C5 C4 H4 120.7 . . ?
C6 C5 C4 119.7(9) . . ?
C6 C5 H5 120.2 . . ?
C4 C5 H5 120.2 . . ?
C5 C6 C1 121.4(9) . . ?
C5 C6 N1 124.5(8) . . ?
C1 C6 N1 114.1(9) . . ?
N1 C7 C8 126.6(8) . . ?
N1 C7 H7 116.7 . . ?
C8 C7 H7 116.7 . . ?
C9 C8 C21 121.1(9) . . ?
C9 C8 C7 122.1(8) . . ?
C21 C8 C7 116.7(8) . . ?
C8 C9 C10 123.8(9) . . ?
C8 C9 C14 116.7(9) . . ?
C10 C9 C14 119.4(9) . . ?
C11 C10 C9 120.2(11) . . ?
C11 C10 H10 119.9 . . ?
C9 C10 H10 119.9 . . ?
C10 C11 C12 121.0(12) . . ?
C10 C11 H11 119.5 . . ?
C12 C11 H11 119.5 . . ?
C13 C12 C11 120.9(11) . . ?
C13 C12 H12 119.6 . . ?
C11 C12 H12 119.6 . . ?
C12 C13 C14 121.8(12) . . ?
C12 C13 H13 119.1 . . ?
C14 C13 H13 119.1 . . ?
C15 C14 C13 122.6(11) . . ?
C15 C14 C9 120.7(10) . . ?
C13 C14 C9 116.6(11) . . ?
C14 C15 C16 123.1(10) . . ?
C14 C15 H15 118.5 . . ?
C16 C15 H15 118.5 . . ?
C15 C16 C21 119.0(10) . . ?
C15 C16 C17 122.4(10) . . ?
C21 C16 C17 118.6(11) . . ?
C18 C17 C16 121.6(11) . . ?
C18 C17 H17 119.2 . . ?
C16 C17 H17 119.2 . . ?
C17 C18 C19 120.0(10) . . ?
C17 C18 H18 120.0 . . ?
C19 C18 H18 120.0 . . ?
C20 C19 C18 120.2(11) . . ?
C20 C19 H19 119.9 . . ?
C18 C19 H19 119.9 . . ?
C19 C20 C21 121.1(10) . . ?
C19 C20 H20 119.4 . . ?
C21 C20 H20 119.4 . . ?
C20 C21 C16 118.3(9) . . ?
C20 C21 C8 122.6(9) . . ?
C16 C21 C8 119.1(9) . . ?
C23 C22 C27 117.3(12) . . ?
C23 C22 S2 125.5(10) . . ?
C27 C22 S2 117.1(9) . . ?
C24 C23 C22 121.8(12) . . ?
C24 C23 H23 119.1 . . ?
C22 C23 H23 119.1 . . ?
C25 C24 C23 121.0(11) . . ?
C25 C24 H24 119.5 . . ?
C23 C24 H24 119.5 . . ?
C24 C25 C26 120.0(13) . . ?
C24 C25 H25 120.0 . . ?
C26 C25 H25 120.0 . . ?
C27 C26 C25 118.4(11) . . ?
C27 C26 H26 120.8 . . ?
C25 C26 H26 120.8 . . ?
C26 C27 C22 121.4(10) . . ?
C26 C27 N2 124.0(9) . . ?
C22 C27 N2 114.6(10) . . ?
N2 C28 C29 126.4(9) . . ?
N2 C28 H28 116.8 . . ?
C29 C28 H28 116.8 . . ?
C42 C29 C30 120.1(9) . . ?
C42 C29 C28 122.2(8) . . ?
C30 C29 C28 117.6(9) . . ?
C31 C30 C29 122.9(9) . . ?
C31 C30 C35 117.6(10) . . ?
C29 C30 C35 119.5(10) . . ?
C32 C31 C30 120.9(12) . . ?
C32 C31 H31 119.6 . . ?
C30 C31 H31 119.6 . . ?
C31 C32 C33 120.7(13) . . ?
C31 C32 H32 119.7 . . ?
C33 C32 H32 119.7 . . ?
C34 C33 C32 120.0(11) . . ?
C34 C33 H33 120.0 . . ?
C32 C33 H33 120.0 . . ?
C33 C34 C35 120.9(12) . . ?
C33 C34 H34 119.6 . . ?
C35 C34 H34 119.6 . . ?
C36 C35 C30 119.2(10) . . ?
C36 C35 C34 120.9(11) . . ?
C30 C35 C34 119.9(12) . . ?
C37 C36 C35 122.9(10) . . ?
C37 C36 H36 118.5 . . ?
C35 C36 H36 118.5 . . ?
C36 C37 C38 124.0(10) . . ?
C36 C37 C42 119.3(11) . . ?
C38 C37 C42 116.8(10) . . ?
C39 C38 C37 122.9(11) . . ?
C39 C38 H38 118.5 . . ?
C37 C38 H38 118.5 . . ?
C38 C39 C40 119.4(11) . . ?
C38 C39 H39 120.3 . . ?
C40 C39 H39 120.3 . . ?
C41 C40 C39 122.2(11) . . ?
C41 C40 H40 118.9 . . ?
C39 C40 H40 118.9 . . ?
C40 C41 C42 120.3(10) . . ?
C40 C41 H41 119.8 . . ?
C42 C41 H41 119.8 . . ?
C29 C42 C41 123.0(9) . . ?
C29 C42 C37 118.7(9) . . ?
C41 C42 C37 118.3(9) . . ?
Cl2S C1S Cl1S 109.9(6) . . ?
Cl2S C1S Cl3S 108.9(6) . . ?
Cl1S C1S Cl3S 109.6(6) . . ?
Cl2S C1S H1S 109.5 . . ?
Cl1S C1S H1S 109.5 . . ?
Cl3S C1S H1S 109.5 . . ?
Cl2T C1T Cl3T 109.7(7) . . ?
Cl2T C1T Cl1T 109.7(7) . . ?
Cl3T C1T Cl1T 109.8(7) . . ?
Cl2T C1T H1T 109.2 . . ?
Cl3T C1T H1T 109.2 . . ?
Cl1T C1T H1T 109.2 . . ?
C1T Cl3T Cl6T 84.8(9) . 3_455 ?
Cl6S C2S Cl4S 110.6(5) . . ?
Cl6S C2S Cl5S 110.1(5) . . ?
Cl4S C2S Cl5S 109.4(5) . . ?
Cl6S C2S H2S 108.9 . . ?
Cl4S C2S H2S 108.9 . . ?
Cl5S C2S H2S 108.9 . . ?
Cl5T C2T Cl6T 109.8(6) . . ?
Cl5T C2T Cl4T 109.7(6) . . ?
Cl6T C2T Cl4T 109.4(6) . . ?
Cl5T C2T H2T 109.3 . . ?
Cl6T C2T H2T 109.3 . . ?
Cl4T C2T H2T 109.3 . . ?

loop_
_geom_bond_atom_site_label_1
_geom_bond_atom_site_label_2
_geom_bond_distance
_geom_bond_site_symmetry_2
_geom_bond_publ_flag
Ni1 N2 1.923(8) . ?
Ni1 N1 1.935(7) . ?
Ni1 S1 2.175(3) . ?
Ni1 S2 2.176(3) . ?
S1 C1 1.749(11) . ?
S2 C22 1.736(14) . ?
N1 C7 1.296(11) . ?
N1 C6 1.432(12) . ?
N2 C28 1.295(12) . ?
N2 C27 1.442(12) . ?
C1 C2 1.392(16) . ?
C1 C6 1.410(13) . ?
C2 C3 1.373(17) . ?
C2 H2 0.9500 . ?
C3 C4 1.383(16) . ?
C3 H3 0.9500 . ?
C4 C5 1.394(14) . ?
C4 H4 0.9500 . ?
C5 C6 1.381(13) . ?
C5 H5 0.9500 . ?
C7 C8 1.471(13) . ?
C7 H7 0.9500 . ?
C8 C9 1.413(13) . ?
C8 C21 1.422(12) . ?
C9 C10 1.426(14) . ?
C9 C14 1.459(15) . ?
C10 C11 1.359(15) . ?
C10 H10 0.9500 . ?
C11 C12 1.42(2) . ?
C11 H11 0.9500 . ?
C12 C13 1.34(2) . ?
C12 H12 0.9500 . ?
C13 C14 1.439(16) . ?
C13 H13 0.9500 . ?
C14 C15 1.344(16) . ?
C15 C16 1.379(16) . ?
C15 H15 0.9500 . ?
C16 C21 1.421(14) . ?
C16 C17 1.431(17) . ?
C17 C18 1.353(18) . ?
C17 H17 0.9500 . ?
C18 C19 1.407(17) . ?
C18 H18 0.9500 . ?
C19 C20 1.380(13) . ?
C19 H19 0.9500 . ?
C20 C21 1.420(14) . ?
C20 H20 0.9500 . ?
C22 C23 1.393(16) . ?
C22 C27 1.411(15) . ?
C23 C24 1.359(19) . ?
C23 H23 0.9500 . ?
C24 C25 1.36(2) . ?
C24 H24 0.9500 . ?
C25 C26 1.425(15) . ?
C25 H25 0.9500 . ?
C26 C27 1.378(15) . ?
C26 H26 0.9500 . ?
C28 C29 1.451(13) . ?
C28 H28 0.9500 . ?
C29 C42 1.423(14) . ?
C29 C30 1.425(13) . ?
C30 C31 1.417(16) . ?
C30 C35 1.428(14) . ?
C31 C32 1.377(15) . ?
C31 H31 0.9500 . ?
C32 C33 1.43(2) . ?
C32 H32 0.9500 . ?
C33 C34 1.34(2) . ?
C33 H33 0.9500 . ?
C34 C35 1.432(16) . ?
C34 H34 0.9500 . ?
C35 C36 1.399(18) . ?
C36 C37 1.369(16) . ?
C36 H36 0.9500 . ?
C37 C38 1.433(17) . ?
C37 C42 1.456(13) . ?
C38 C39 1.347(18) . ?
C38 H38 0.9500 . ?
C39 C40 1.389(17) . ?
C39 H39 0.9500 . ?
C40 C41 1.366(16) . ?
C40 H40 0.9500 . ?
C41 C42 1.427(14) . ?
C41 H41 0.9500 . ?
C1S Cl2S 1.766(8) . ?
C1S Cl1S 1.769(8) . ?
C1S Cl3S 1.775(8) . ?
C1S H1S 1.0000 . ?
C1T Cl2T 1.765(8) . ?
C1T Cl3T 1.766(8) . ?
C1T Cl1T 1.770(8) . ?
C1T H1T 1.0000 . ?
Cl3T Cl6T 2.46(4) 3_455 ?
C2S Cl6S 1.760(7) . ?
C2S Cl4S 1.763(7) . ?
C2S Cl5S 1.764(7) . ?
C2S H2S 1.0000 . ?
C2T Cl5T 1.765(8) . ?
C2T Cl6T 1.767(8) . ?
C2T Cl4T 1.768(8) . ?
C2T H2T 1.0000 . ?

loop_
_geom_torsion_atom_site_label_1
_geom_torsion_atom_site_label_2
_geom_torsion_atom_site_label_3
_geom_torsion_atom_site_label_4
_geom_torsion
_geom_torsion_site_symmetry_1
_geom_torsion_site_symmetry_2
_geom_torsion_site_symmetry_3
_geom_torsion_site_symmetry_4
_geom_torsion_publ_flag
Ni1 S1 C1 C2 -160.2(8) . . . . ?
Ni1 S1 C1 C6 19.2(8) . . . . ?
C6 C1 C2 C3 -1.0(15) . . . . ?
S1 C1 C2 C3 178.4(9) . . . . ?
C1 C2 C3 C4 -2.6(16) . . . . ?
C2 C3 C4 C5 3.9(16) . . . . ?
C3 C4 C5 C6 -1.5(14) . . . . ?
C4 C5 C6 C1 -2.0(13) . . . . ?
C4 C5 C6 N1 178.9(8) . . . . ?
C2 C1 C6 C5 3.3(14) . . . . ?
S1 C1 C6 C5 -176.2(7) . . . . ?
C2 C1 C6 N1 -177.5(8) . . . . ?
S1 C1 C6 N1 3.1(11) . . . . ?
C7 N1 C6 C5 -39.6(11) . . . . ?
Ni1 N1 C6 C5 150.4(7) . . . . ?
C7 N1 C6 C1 141.2(8) . . . . ?
Ni1 N1 C6 C1 -28.8(9) . . . . ?
C6 N1 C7 C8 -178.1(8) . . . . ?
Ni1 N1 C7 C8 -10.1(13) . . . . ?
N1 C7 C8 C9 47.9(13) . . . . ?
N1 C7 C8 C21 -136.1(9) . . . . ?
C21 C8 C9 C10 -169.8(8) . . . . ?
C7 C8 C9 C10 6.1(13) . . . . ?
C21 C8 C9 C14 5.7(12) . . . . ?
C7 C8 C9 C14 -178.4(8) . . . . ?
C8 C9 C10 C11 177.9(9) . . . . ?
C14 C9 C10 C11 2.6(13) . . . . ?
C9 C10 C11 C12 0.2(14) . . . . ?
C10 C11 C12 C13 -1.3(16) . . . . ?
C11 C12 C13 C14 -0.6(17) . . . . ?
C12 C13 C14 C15 -174.5(10) . . . . ?
C12 C13 C14 C9 3.3(15) . . . . ?
C8 C9 C14 C15 -2.0(13) . . . . ?
C10 C9 C14 C15 173.6(9) . . . . ?
C8 C9 C14 C13 -179.9(8) . . . . ?
C10 C9 C14 C13 -4.3(13) . . . . ?
C13 C14 C15 C16 174.7(9) . . . . ?
C9 C14 C15 C16 -3.1(15) . . . . ?
C14 C15 C16 C21 4.4(14) . . . . ?
C14 C15 C16 C17 -176.8(9) . . . . ?
C15 C16 C17 C18 178.1(10) . . . . ?
C21 C16 C17 C18 -3.1(14) . . . . ?
C16 C17 C18 C19 2.9(16) . . . . ?
C17 C18 C19 C20 0.0(15) . . . . ?
C18 C19 C20 C21 -2.8(14) . . . . ?
C19 C20 C21 C16 2.6(13) . . . . ?
C19 C20 C21 C8 -177.7(8) . . . . ?
C15 C16 C21 C20 179.1(8) . . . . ?
C17 C16 C21 C20 0.3(12) . . . . ?
C15 C16 C21 C8 -0.6(12) . . . . ?
C17 C16 C21 C8 -179.4(8) . . . . ?
C9 C8 C21 C20 175.9(8) . . . . ?
C7 C8 C21 C20 -0.2(12) . . . . ?
C9 C8 C21 C16 -4.5(12) . . . . ?
C7 C8 C21 C16 179.4(7) . . . . ?
Ni1 S2 C22 C23 -163.0(8) . . . . ?
Ni1 S2 C22 C27 17.7(7) . . . . ?
C27 C22 C23 C24 -0.9(14) . . . . ?
S2 C22 C23 C24 179.8(8) . . . . ?
C22 C23 C24 C25 -2.6(16) . . . . ?
C23 C24 C25 C26 3.0(17) . . . . ?
C24 C25 C26 C27 -0.1(15) . . . . ?
C25 C26 C27 C22 -3.4(14) . . . . ?
C25 C26 C27 N2 175.5(9) . . . . ?
C23 C22 C27 C26 3.8(13) . . . . ?
S2 C22 C27 C26 -176.8(7) . . . . ?
C23 C22 C27 N2 -175.2(8) . . . . ?
S2 C22 C27 N2 4.2(11) . . . . ?
C28 N2 C27 C26 -37.1(12) . . . . ?
Ni1 N2 C27 C26 152.1(7) . . . . ?
C28 N2 C27 C22 141.9(9) . . . . ?
Ni1 N2 C27 C22 -29.0(9) . . . . ?
C27 N2 C28 C29 -176.5(8) . . . . ?
Ni1 N2 C28 C29 -7.2(13) . . . . ?
N2 C28 C29 C42 49.9(13) . . . . ?
N2 C28 C29 C30 -135.1(9) . . . . ?
C42 C29 C30 C31 176.4(8) . . . . ?
C28 C29 C30 C31 1.3(13) . . . . ?
C42 C29 C30 C35 -4.8(12) . . . . ?
C28 C29 C30 C35 -179.9(8) . . . . ?
C29 C30 C31 C32 -178.8(9) . . . . ?
C35 C30 C31 C32 2.4(13) . . . . ?
C30 C31 C32 C33 -0.4(15) . . . . ?
C31 C32 C33 C34 -2.4(17) . . . . ?
C32 C33 C34 C35 2.9(17) . . . . ?
C31 C30 C35 C36 178.3(8) . . . . ?
C29 C30 C35 C36 -0.5(13) . . . . ?
C31 C30 C35 C34 -1.8(13) . . . . ?
C29 C30 C35 C34 179.3(8) . . . . ?
C33 C34 C35 C36 179.0(10) . . . . ?
C33 C34 C35 C30 -0.8(15) . . . . ?
C30 C35 C36 C37 3.2(15) . . . . ?
C34 C35 C36 C37 -176.6(9) . . . . ?
C35 C36 C37 C38 177.9(9) . . . . ?
C35 C36 C37 C42 -0.5(14) . . . . ?
C36 C37 C38 C39 -175.9(10) . . . . ?
C42 C37 C38 C39 2.5(14) . . . . ?
C37 C38 C39 C40 0.8(16) . . . . ?
C38 C39 C40 C41 -2.5(15) . . . . ?
C39 C40 C41 C42 0.8(14) . . . . ?
C30 C29 C42 C41 -171.7(8) . . . . ?
C28 C29 C42 C41 3.2(13) . . . . ?
C30 C29 C42 C37 7.5(12) . . . . ?
C28 C29 C42 C37 -177.7(8) . . . . ?
C40 C41 C42 C29 -178.2(9) . . . . ?
C40 C41 C42 C37 2.6(12) . . . . ?
C36 C37 C42 C29 -4.9(12) . . . . ?
C38 C37 C42 C29 176.6(8) . . . . ?
C36 C37 C42 C41 174.4(8) . . . . ?
C38 C37 C42 C41 -4.1(12) . . . . ?
Cl2T C1T Cl3T Cl6T -148.7(16) . . . 3_455 ?
Cl1T C1T Cl3T Cl6T -28.1(16) . . . 3_455 ?
Cl5T C2T Cl6T Cl3T 56.9(12) . . . 3_545 ?
Cl4T C2T Cl6T Cl3T 177.3(11) . . . 3_545 ?
